data_4064676
loop_
_publ_author_name
'Bandrowsky, Teresa L.'
'Carroll, James B.'
'Braddock-Wilking, Janet'

_publ_section_title
;
 Synthesis, Characterization, and Crystal Structures of
 1,1-Disubstituted-2,3,4,5-tetraphenylgermoles That Exhibit
 Aggregation-Induced Emission
;
_journal_issue 13
_journal_name_full Organometallics
_journal_page_first 3559
_journal_paper_doi 10.1021/om200259n
_journal_volume 30
_journal_year 2011
_chemical_formula_moiety 'C40 H26 Ge1 S2'
_chemical_formula_sum 'C40 H26 Ge S2'
_chemical_formula_weight 643.37
_space_group_IT_number 14
_symmetry_cell_setting monoclinic
_symmetry_space_group_name_Hall '-P 2yn'
_symmetry_space_group_name_H-M 'P 1 21/n 1'
_atom_sites_solution_hydrogens geom
_atom_sites_solution_primary direct
_atom_sites_solution_secondary direct
_cell_angle_alpha 90
_cell_angle_beta 101.2520(10)
_cell_angle_gamma 90
_cell_formula_units_Z 4
_cell_length_a 9.44780(10)
_cell_length_b 18.0622(2)
_cell_length_c 18.7168(2)
_cell_measurement_reflns_used 0
_cell_measurement_temperature 293
_cell_measurement_theta_max 0
_cell_measurement_theta_min 0
_cell_volume 3132.59(6)
_computing_cell_refinement 'USER DEFINED CELL REFINEMENT'
_computing_data_collection 'USER DEFINED DATA COLLECTION'
_computing_data_reduction 'USER DEFINED DATA REDUCTION'
_computing_molecular_graphics 'CAMERON (Watkin et al., 1996)'
_computing_publication_material 'CRYSTALS (Betteridge et al., 2003)'
_computing_structure_refinement 'CRYSTALS (Betteridge et al., 2003)'
_computing_structure_solution 'SIR92 (Altomare et al., 1994)'
_diffrn_ambient_temperature 293
_diffrn_measured_fraction_theta_full 0.999
_diffrn_measured_fraction_theta_max 0.956
_diffrn_measurement_device Serial
_diffrn_measurement_device_type Unknown
_diffrn_measurement_method \w/2\q
_diffrn_radiation_monochromator graphite
_diffrn_radiation_type 'Mo K\a'
_diffrn_radiation_wavelength 0.71073
_diffrn_reflns_av_R_equivalents 0.028
_diffrn_reflns_limit_h_max 14
_diffrn_reflns_limit_h_min -14
_diffrn_reflns_limit_k_max 27
_diffrn_reflns_limit_k_min -27
_diffrn_reflns_limit_l_max 25
_diffrn_reflns_limit_l_min -29
_diffrn_reflns_number 81217
_diffrn_reflns_theta_full 32.252
_diffrn_reflns_theta_max 33.950
_diffrn_reflns_theta_min 1.582
_diffrn_standards_number 0
_exptl_absorpt_coefficient_mu 1.139
_exptl_absorpt_correction_T_max 0.7467
_exptl_absorpt_correction_T_min 0.6733
_exptl_absorpt_correction_type numerical
_exptl_crystal_colour yellow
_exptl_crystal_density_diffrn 1.364
_exptl_crystal_density_method 'not measured'
_exptl_crystal_description rectangular
_exptl_crystal_F_000 1320
_exptl_crystal_size_max 0.278
_exptl_crystal_size_mid 0.238
_exptl_crystal_size_min 0.176
_refine_diff_density_max 2.58
_refine_diff_density_min -1.77
_refine_ls_extinction_method None
_refine_ls_goodness_of_fit_ref 0.9499
_refine_ls_hydrogen_treatment constr
_refine_ls_matrix_type full
_refine_ls_number_parameters 388
_refine_ls_number_reflns 12115
_refine_ls_number_restraints 0
_refine_ls_R_factor_all 0.0471
_refine_ls_R_factor_gt 0.0414
_refine_ls_shift/su_max 0.0016156
_refine_ls_shift/su_mean 0.0000520
_refine_ls_structure_factor_coef Fsqd
_refine_ls_weighting_details
;
 Method, part 1, Chebychev polynomial, (Watkin, 1994, Prince, 1982) 
 [weight] = 1.0/[A~0~*T~0~(x)+A~1~*T~1~(x) ... +A~n-1~]*T~n-1~(x)] 
 where A~i~ are the Chebychev coefficients listed below and x= Fcalc/Fmax 
 Method = Robust Weighting (Prince, 1982) 
 W = [weight] * [1-(deltaF/6*sigmaF)^2^]^2^ 
 A~i~ are: 
 17.6 27.9 14.1 3.73 
;
_refine_ls_weighting_scheme calc
_refine_ls_wR_factor_all 0.1270
_refine_ls_wR_factor_gt 0.1180
_refine_ls_wR_factor_ref 0.1269
_reflns_limit_h_max 14
_reflns_limit_h_min -14
_reflns_limit_k_max 27
_reflns_limit_k_min 0
_reflns_limit_l_max 29
_reflns_limit_l_min 0
_reflns_number_gt 10487
_reflns_number_total 12163
_reflns_threshold_expression I>2.0\s(I)
_oxford_diffrn_Wilson_B_factor 1.19
_oxford_diffrn_Wilson_scale 80.91
_oxford_refine_ls_r_factor_ref 0.0470
_oxford_refine_ls_scale 0.11302(4)
_oxford_reflns_number_all 12138
_oxford_reflns_threshold_expression_ref I>-3.0\s(I)
_cod_data_source_file om200259n_si_010.cif
_cod_data_source_block 1
_cod_original_sg_symbol_H-M 'P 1 21/n 1 '
_cod_original_formula_sum 'C40 H26 Ge1 S2'
_cod_database_code 4064676

loop_
_symmetry_equiv_pos_as_xyz
x,y,z
-x,-y,-z
-x+1/2,y+1/2,-z+1/2
x+1/2,-y+1/2,z+1/2

loop_
_atom_site_label
_atom_site_type_symbol
_atom_site_fract_x
_atom_site_fract_y
_atom_site_fract_z
_atom_site_U_iso_or_equiv
_atom_site_occupancy
_atom_site_adp_type
_atom_site_refinement_flags_posn
Ge1 Ge 0.503845(15) 0.247001(7) 0.369706(7) 0.0115 1.0000 Uani .
C2 C 0.37170(14) 0.25947(7) 0.43578(7) 0.0134 1.0000 Uani .
C3 C 0.42414(13) 0.21732(7) 0.49544(7) 0.0125 1.0000 Uani .
C4 C 0.56134(13) 0.17456(7) 0.49591(7) 0.0125 1.0000 Uani .
C5 C 0.62885(14) 0.18382(7) 0.43853(7) 0.0131 1.0000 Uani .
C6 C 0.76075(14) 0.14767(7) 0.42427(7) 0.0137 1.0000 Uani .
C7 C 0.79220(16) 0.07307(8) 0.44029(7) 0.0177 1.0000 Uani .
C8 C 0.91301(18) 0.03989(9) 0.42160(8) 0.0219 1.0000 Uani .
C9 C 1.00590(18) 0.08068(10) 0.38761(9) 0.0251 1.0000 Uani .
C10 C 0.97695(17) 0.15524(10) 0.37227(9) 0.0242 1.0000 Uani .
C11 C 0.85480(16) 0.18824(8) 0.38969(8) 0.0183 1.0000 Uani .
C12 C 0.61643(14) 0.12613(7) 0.55984(7) 0.0139 1.0000 Uani .
C13 C 0.74564(16) 0.14284(9) 0.60773(8) 0.0194 1.0000 Uani .
C14 C 0.7935(2) 0.09854(11) 0.66870(9) 0.0281 1.0000 Uani .
C15 C 0.7138(2) 0.03661(11) 0.68128(9) 0.0307 1.0000 Uani .
C16 C 0.5866(2) 0.01938(9) 0.63379(10) 0.0275 1.0000 Uani .
C17 C 0.53688(17) 0.06425(8) 0.57364(8) 0.0197 1.0000 Uani .
C18 C 0.35511(15) 0.21237(8) 0.56010(7) 0.0155 1.0000 Uani .
C19 C 0.21318(18) 0.18734(10) 0.55199(11) 0.0262 1.0000 Uani .
C20 C 0.1473(3) 0.18408(12) 0.61259(15) 0.0419 1.0000 Uani .
C21 C 0.2207(3) 0.20575(13) 0.68030(13) 0.0474 1.0000 Uani .
C22 C 0.3621(3) 0.22991(13) 0.68904(10) 0.0401 1.0000 Uani .
C23 C 0.4301(2) 0.23332(10) 0.62935(8) 0.0244 1.0000 Uani .
C24 C 0.25550(14) 0.31463(7) 0.42333(7) 0.0136 1.0000 Uani .
C25 C 0.18767(16) 0.33179(9) 0.35177(8) 0.0194 1.0000 Uani .
C26 C 0.08409(18) 0.38754(10) 0.33726(8) 0.0234 1.0000 Uani .
C27 C 0.04767(17) 0.42836(9) 0.39410(9) 0.0225 1.0000 Uani .
C28 C 0.11441(17) 0.41216(9) 0.46553(8) 0.0223 1.0000 Uani .
C29 C 0.21677(16) 0.35600(8) 0.47999(7) 0.0184 1.0000 Uani .
C30 C 0.42595(15) 0.20009(8) 0.28012(7) 0.0172 1.0000 Uani .
C31 C 0.36953(16) 0.17400(8) 0.22176(8) 0.0179 1.0000 Uani .
C32 C 0.30483(16) 0.14511(8) 0.15188(8) 0.0186 1.0000 Uani .
C33 C 0.36220(19) 0.15597(9) 0.08746(8) 0.0235 1.0000 Uani .
C34 C 0.2764(2) 0.12568(12) 0.02698(9) 0.0301 1.0000 Uani .
S35 S 0.12741(5) 0.08362(3) 0.04828(3) 0.0366 1.0000 Uani .
C36 C 0.17760(19) 0.10598(11) 0.13845(10) 0.0278 1.0000 Uani .
C37 C 0.57960(15) 0.33838(7) 0.34599(7) 0.0154 1.0000 Uani .
C38 C 0.62600(15) 0.39762(7) 0.33030(7) 0.0152 1.0000 Uani .
C39 C 0.68495(14) 0.46637(7) 0.31312(7) 0.0151 1.0000 Uani .
C40 C 0.74952(18) 0.47768(8) 0.25324(8) 0.0197 1.0000 Uani .
S41 S 0.81927(6) 0.56273(3) 0.25238(3) 0.0323 1.0000 Uani .
C42 C 0.76928(13) 0.59477(7) 0.32934(6) 0.0113 1.0000 Uani .
C43 C 0.69302(17) 0.53025(8) 0.35795(8) 0.0199 1.0000 Uani .
H71 H 0.7307 0.0448 0.4643 0.0222 1.0000 Uiso R
H81 H 0.9317 -0.0111 0.4317 0.0274 1.0000 Uiso R
H91 H 1.0889 0.0582 0.3754 0.0307 1.0000 Uiso R
H101 H 1.0404 0.1837 0.3496 0.0300 1.0000 Uiso R
H111 H 0.8348 0.2389 0.3781 0.0232 1.0000 Uiso R
H131 H 0.8006 0.1847 0.5989 0.0246 1.0000 Uiso R
H141 H 0.8807 0.1104 0.7014 0.0349 1.0000 Uiso R
H151 H 0.7470 0.0063 0.7226 0.0373 1.0000 Uiso R
H161 H 0.5329 -0.0231 0.6422 0.0339 1.0000 Uiso R
H171 H 0.4483 0.0530 0.5418 0.0245 1.0000 Uiso R
H191 H 0.1616 0.1728 0.5054 0.0320 1.0000 Uiso R
H201 H 0.0509 0.1666 0.6070 0.0532 1.0000 Uiso R
H211 H 0.1747 0.2041 0.7211 0.0565 1.0000 Uiso R
H221 H 0.4130 0.2445 0.7358 0.0487 1.0000 Uiso R
H231 H 0.5274 0.2495 0.6356 0.0300 1.0000 Uiso R
H251 H 0.2127 0.3048 0.3125 0.0240 1.0000 Uiso R
H261 H 0.0384 0.3979 0.2884 0.0292 1.0000 Uiso R
H271 H -0.0223 0.4667 0.3844 0.0280 1.0000 Uiso R
H281 H 0.0902 0.4399 0.5046 0.0272 1.0000 Uiso R
H291 H 0.2611 0.3454 0.5290 0.0232 1.0000 Uiso R
H331 H 0.4496 0.1816 0.0866 0.0289 1.0000 Uiso R
H341 H 0.2972 0.1276 -0.0206 0.0369 1.0000 Uiso R
H361 H 0.1243 0.0929 0.1747 0.0346 1.0000 Uiso R
H431 H 0.6546 0.5326 0.4012 0.0245 1.0000 Uiso R
H421 H 0.7857 0.6428 0.3500 0.0143 1.0000 Uiso R
H401 H 0.7535 0.4413 0.2170 0.0234 1.0000 Uiso R

loop_
_atom_site_aniso_label
_atom_site_aniso_U_11
_atom_site_aniso_U_22
_atom_site_aniso_U_33
_atom_site_aniso_U_23
_atom_site_aniso_U_13
_atom_site_aniso_U_12
Ge1 0.01413(7) 0.01210(7) 0.00868(7) 0.00100(4) 0.00341(4) 0.00049(4)
C2 0.0140(5) 0.0154(5) 0.0113(5) 0.0008(4) 0.0036(4) 0.0007(4)
C3 0.0132(5) 0.0145(5) 0.0104(4) 0.0001(4) 0.0038(4) 0.0001(4)
C4 0.0132(5) 0.0131(5) 0.0113(4) 0.0012(4) 0.0027(4) -0.0009(4)
C5 0.0140(5) 0.0129(5) 0.0126(5) 0.0010(4) 0.0033(4) 0.0005(4)
C6 0.0148(5) 0.0147(5) 0.0120(5) 0.0002(4) 0.0035(4) 0.0014(4)
C7 0.0227(6) 0.0151(5) 0.0151(5) 0.0007(4) 0.0038(4) 0.0029(4)
C8 0.0275(7) 0.0200(6) 0.0171(6) -0.0012(5) 0.0017(5) 0.0091(5)
C9 0.0218(6) 0.0315(8) 0.0226(6) -0.0027(6) 0.0057(5) 0.0106(6)
C10 0.0199(6) 0.0285(7) 0.0266(7) 0.0007(6) 0.0109(5) 0.0023(5)
C11 0.0185(6) 0.0182(5) 0.0199(6) 0.0025(4) 0.0077(5) 0.0012(4)
C12 0.0172(5) 0.0145(5) 0.0106(4) 0.0020(4) 0.0039(4) 0.0019(4)
C13 0.0182(5) 0.0230(6) 0.0158(5) 0.0007(5) -0.0001(4) 0.0021(5)
C14 0.0284(7) 0.0370(9) 0.0165(6) 0.0048(6) -0.0015(5) 0.0115(6)
C15 0.0402(9) 0.0352(8) 0.0183(6) 0.0138(6) 0.0096(6) 0.0181(7)
C16 0.0374(8) 0.0214(6) 0.0274(7) 0.0117(6) 0.0156(6) 0.0060(6)
C17 0.0249(6) 0.0171(5) 0.0183(6) 0.0039(4) 0.0076(5) -0.0009(5)
C18 0.0167(5) 0.0185(5) 0.0128(5) 0.0038(4) 0.0064(4) 0.0036(4)
C19 0.0200(6) 0.0255(7) 0.0367(8) 0.0096(6) 0.0143(6) 0.0020(5)
C20 0.0400(10) 0.0316(9) 0.0666(15) 0.0212(9) 0.0414(11) 0.0115(8)
C21 0.0783(17) 0.0350(10) 0.0443(11) 0.0230(9) 0.0496(12) 0.0299(11)
C22 0.0737(16) 0.0353(9) 0.0163(7) 0.0083(6) 0.0208(8) 0.0286(10)
C23 0.0346(8) 0.0261(7) 0.0126(5) -0.0002(5) 0.0048(5) 0.0119(6)
C24 0.0135(5) 0.0152(5) 0.0123(5) 0.0013(4) 0.0031(4) 0.0012(4)
C25 0.0208(6) 0.0247(6) 0.0124(5) 0.0018(4) 0.0028(4) 0.0068(5)
C26 0.0238(7) 0.0304(7) 0.0152(6) 0.0034(5) 0.0020(5) 0.0095(6)
C27 0.0193(6) 0.0261(7) 0.0211(6) 0.0007(5) 0.0012(5) 0.0082(5)
C28 0.0223(6) 0.0251(6) 0.0192(6) -0.0021(5) 0.0035(5) 0.0084(5)
C29 0.0206(6) 0.0211(6) 0.0129(5) -0.0009(4) 0.0018(4) 0.0058(5)
C30 0.0202(6) 0.0173(5) 0.0138(5) -0.0014(4) 0.0024(4) 0.0006(4)
C31 0.0197(6) 0.0179(5) 0.0157(5) -0.0020(4) 0.0024(4) 0.0027(4)
C32 0.0193(6) 0.0197(6) 0.0152(5) -0.0041(4) -0.0007(4) 0.0025(4)
C33 0.0272(7) 0.0264(7) 0.0155(6) -0.0038(5) 0.0011(5) 0.0008(6)
C34 0.0320(8) 0.0379(9) 0.0171(6) -0.0081(6) -0.0034(6) 0.0064(7)
S35 0.0266(2) 0.0459(3) 0.0320(2) -0.0179(2) -0.00738(16) -0.00181(18)
C36 0.0212(7) 0.0348(8) 0.0258(7) -0.0087(6) 0.0005(5) -0.0035(6)
C37 0.0183(5) 0.0163(5) 0.0120(5) 0.0014(4) 0.0039(4) -0.0007(4)
C38 0.0177(5) 0.0145(5) 0.0131(5) 0.0007(4) 0.0023(4) 0.0000(4)
C39 0.0169(5) 0.0127(5) 0.0146(5) 0.0005(4) 0.0006(4) 0.0003(4)
C40 0.0282(7) 0.0162(5) 0.0142(5) 0.0008(4) 0.0033(5) -0.0047(5)
S41 0.0423(2) 0.0279(2) 0.02542(19) 0.00374(15) 0.00324(17) -0.00825(17)
C42 0.0123(4) 0.0118(4) 0.0083(4) -0.0051(3) -0.0017(3) 0.0028(3)
C43 0.0224(6) 0.0158(5) 0.0214(6) -0.0033(4) 0.0039(5) 0.0019(4)

loop_
_atom_type_symbol
_atom_type_scat_dispersion_real
_atom_type_scat_dispersion_imag
_atom_type_scat_Cromer_Mann_a1
_atom_type_scat_Cromer_Mann_b1
_atom_type_scat_Cromer_Mann_a2
_atom_type_scat_Cromer_Mann_b2
_atom_type_scat_Cromer_Mann_a3
_atom_type_scat_Cromer_Mann_b3
_atom_type_scat_Cromer_Mann_a4
_atom_type_scat_Cromer_Mann_b4
_atom_type_scat_Cromer_Mann_c
_atom_type_scat_source
C 0.0033 0.0016 2.3100 20.8439 1.0200 10.2075 1.5886 0.5687 0.8650 51.6512 0.2156 'International Tables Vol C 4.2.6.8 and 6.1.1.4'
H 0.0000 0.0000 0.4930 10.5109 0.3229 26.1257 0.1402 3.1424 0.0408 57.7998 0.0030 'International Tables Vol C 4.2.6.8 and 6.1.1.4'
S 0.1246 0.1234 6.9053 1.4679 5.2034 22.2151 1.4379 0.2536 1.5863 56.1720 0.8669 'International Tables Vol C 4.2.6.8 and 6.1.1.4'
Ge 0.1547 1.8001 16.0816 2.8509 6.3747 0.2516 3.7068 11.4468 3.6830 54.7625 2.1313 'International Tables Vol C 4.2.6.8 and 6.1.1.4'

loop_
_geom_angle_atom_site_label_1
_geom_angle_atom_site_label_2
_geom_angle_atom_site_label_3
_geom_angle
_geom_angle_publ_flag
C2 Ge1 C5 91.67(5) yes
C2 Ge1 C30 115.48(6) yes
C5 Ge1 C30 113.93(6) yes
C2 Ge1 C37 111.75(6) yes
C5 Ge1 C37 117.47(6) yes
C30 Ge1 C37 106.43(6) yes
Ge1 C2 C3 106.39(9) yes
Ge1 C2 C24 122.26(9) yes
C3 C2 C24 130.61(12) yes
C2 C3 C4 117.77(11) yes
C2 C3 C18 123.66(11) yes
C4 C3 C18 118.57(11) yes
C3 C4 C5 117.83(11) yes
C3 C4 C12 118.05(10) yes
C5 C4 C12 124.11(11) yes
Ge1 C5 C4 106.13(9) yes
Ge1 C5 C6 124.48(9) yes
C4 C5 C6 129.03(11) yes
C5 C6 C7 122.57(12) yes
C5 C6 C11 119.01(12) yes
C7 C6 C11 118.33(12) yes
C6 C7 C8 120.70(14) yes
C6 C7 H71 119.6 no
C8 C7 H71 119.7 no
C7 C8 C9 120.53(14) yes
C7 C8 H81 119.8 no
C9 C8 H81 119.7 no
C8 C9 C10 119.36(14) yes
C8 C9 H91 120.5 no
C10 C9 H91 120.2 no
C9 C10 C11 120.26(15) yes
C9 C10 H101 119.9 no
C11 C10 H101 119.8 no
C6 C11 C10 120.82(14) yes
C6 C11 H111 119.5 no
C10 C11 H111 119.7 no
C4 C12 C13 120.78(12) yes
C4 C12 C17 120.05(12) yes
C13 C12 C17 119.15(13) yes
C12 C13 C14 120.21(15) yes
C12 C13 H131 119.9 no
C14 C13 H131 119.9 no
C13 C14 C15 119.95(16) yes
C13 C14 H141 120.0 no
C15 C14 H141 120.1 no
C14 C15 C16 120.13(14) yes
C14 C15 H151 119.7 no
C16 C15 H151 120.1 no
C15 C16 C17 120.16(16) yes
C15 C16 H161 120.0 no
C17 C16 H161 119.9 no
C12 C17 C16 120.38(15) yes
C12 C17 H171 119.6 no
C16 C17 H171 120.0 no
C3 C18 C19 119.76(13) yes
C3 C18 C23 120.93(13) yes
C19 C18 C23 119.31(14) yes
C18 C19 C20 119.8(2) yes
C18 C19 H191 120.0 no
C20 C19 H191 120.3 no
C19 C20 C21 120.7(2) yes
C19 C20 H201 119.6 no
C21 C20 H201 119.7 no
C20 C21 C22 119.98(16) yes
C20 C21 H211 120.2 no
C22 C21 H211 119.8 no
C21 C22 C23 120.3(2) yes
C21 C22 H221 120.0 no
C23 C22 H221 119.8 no
C18 C23 C22 120.0(2) yes
C18 C23 H231 119.9 no
C22 C23 H231 120.1 no
C2 C24 C25 119.36(12) yes
C2 C24 C29 122.62(12) yes
C25 C24 C29 117.80(12) yes
C24 C25 C26 121.24(13) yes
C24 C25 H251 119.3 no
C26 C25 H251 119.4 no
C25 C26 C27 120.19(14) yes
C25 C26 H261 120.0 no
C27 C26 H261 119.9 no
C26 C27 C28 119.29(14) yes
C26 C27 H271 120.4 no
C28 C27 H271 120.3 no
C27 C28 C29 120.46(14) yes
C27 C28 H281 119.7 no
C29 C28 H281 119.8 no
C24 C29 C28 121.02(13) yes
C24 C29 H291 119.4 no
C28 C29 H291 119.6 no
Ge1 C30 C31 175.56(13) yes
C30 C31 C32 178.21(16) yes
C31 C32 C33 123.85(14) yes
C31 C32 C36 123.87(15) yes
C33 C32 C36 112.24(14) yes
C32 C33 C34 112.43(16) yes
C32 C33 H331 123.8 no
C34 C33 H331 123.8 no
C33 C34 S35 111.40(14) yes
C33 C34 H341 124.3 no
S35 C34 H341 124.3 no
C34 S35 C36 92.45(9) yes
C32 C36 S35 111.48(14) yes
C32 C36 H361 124.3 no
S35 C36 H361 124.2 no
Ge1 C37 C38 178.89(12) yes
C37 C38 C39 178.14(14) yes
C38 C39 C40 124.22(12) yes
C38 C39 C43 123.62(13) yes
C40 C39 C43 112.04(12) yes
C39 C40 S41 112.20(11) yes
C39 C40 H401 123.9 no
S41 C40 H401 123.9 no
C40 S41 C42 97.42(7) yes
S41 C42 C43 105.43(9) yes
S41 C42 H421 127.2 no
C43 C42 H421 127.4 no
C42 C43 C39 112.89(12) yes
C42 C43 H431 123.5 no
C39 C43 H431 123.6 no

loop_
_geom_bond_atom_site_label_1
_geom_bond_atom_site_label_2
_geom_bond_distance
_geom_bond_publ_flag
Ge1 C2 1.9343(13) yes
Ge1 C5 1.9398(12) yes
Ge1 C30 1.8947(13) yes
Ge1 C37 1.8861(13) yes
C2 C3 1.3623(18) yes
C2 C24 1.4671(18) yes
C3 C4 1.5075(17) yes
C3 C18 1.4853(18) yes
C4 C5 1.3622(17) yes
C4 C12 1.4915(18) yes
C5 C6 1.4766(18) yes
C6 C7 1.3997(19) yes
C6 C11 1.4036(19) yes
C7 C8 1.393(2) yes
C7 H71 0.950 no
C8 C9 1.391(3) yes
C8 H81 0.950 no
C9 C10 1.393(2) yes
C9 H91 0.950 no
C10 C11 1.393(2) yes
C10 H101 0.950 no
C11 H111 0.950 no
C12 C13 1.399(2) yes
C12 C17 1.3988(19) yes
C13 C14 1.395(2) yes
C13 H131 0.950 no
C14 C15 1.394(3) yes
C14 H141 0.950 no
C15 C16 1.383(3) yes
C15 H151 0.950 no
C16 C17 1.392(2) yes
C16 H161 0.950 no
C17 H171 0.950 no
C18 C19 1.395(2) yes
C18 C23 1.402(2) yes
C19 C20 1.398(3) yes
C19 H191 0.950 no
C20 C21 1.378(4) yes
C20 H201 0.950 no
C21 C22 1.384(4) yes
C21 H211 0.950 no
C22 C23 1.394(3) yes
C22 H221 0.950 no
C23 H231 0.950 no
C24 C25 1.4020(19) yes
C24 C29 1.4030(19) yes
C25 C26 1.393(2) yes
C25 H251 0.950 no
C26 C27 1.392(2) yes
C26 H261 0.950 no
C27 C28 1.394(2) yes
C27 H271 0.950 no
C28 C29 1.391(2) yes
C28 H281 0.950 no
C29 H291 0.950 no
C30 C31 1.2132(19) yes
C31 C32 1.430(2) yes
C32 C33 1.429(2) yes
C32 C36 1.375(2) yes
C33 C34 1.371(2) yes
C33 H331 0.950 no
C34 S35 1.714(2) yes
C34 H341 0.950 no
S35 C36 1.7099(18) yes
C36 H361 0.950 no
C37 C38 1.2139(18) yes
C38 C39 1.4233(19) yes
C39 C40 1.392(2) yes
C39 C43 1.4199(19) yes
C40 S41 1.6728(15) yes
C40 H401 0.950 no
S41 C42 1.7025(12) yes
C42 C43 1.521(2) yes
C42 H421 0.950 no
C43 H431 0.950 no
